data_7701231
loop_
_publ_author_name
'Stein, Timo'
'Hoffmann, Frank'
'Fr\"oba, Michael'

_publ_section_title
;
 A new set of metal-organic frameworks synthesised from
 diisophthalate-based, 2'-phosphorus-substituted m-terphenyl linker
 molecules.
;
_journal_issue 40
_journal_name_full 'Dalton transactions (Cambridge, England : 2003)'
_journal_page_first 15127
_journal_page_last 15135
_journal_paper_doi 10.1039/c9dt03044a
_journal_volume 48
_journal_year 2019
_chemical_formula_moiety '(C204 H114 Cu12 O54 P6), 10(O), 2(O), 0.53(O), 0.47(Cl -), 0.47(C2 H8 N +)'
_chemical_formula_sum 'C204.94 H117.76 Cl0.47 Cu12 N0.47 O66.53 P6'
_chemical_formula_weight 4615.80
_chemical_name_common UHM-63
_space_group_crystal_system orthorhombic
_space_group_IT_number 71
_space_group_name_Hall '-I 2 2'
_space_group_name_H-M_alt 'I m m m'
_symmetry_space_group_name_Hall '-I 2 2'
_symmetry_space_group_name_H-M 'I m m m'
_atom_sites_solution_hydrogens geom
_atom_sites_solution_primary dual
_atom_sites_solution_secondary difmap
_audit_creation_method SHELXL-2018/3
_audit_update_record
;
2019-07-24 deposited with the CCDC.    2019-08-14 downloaded from the CCDC.
;
_cell_angle_alpha 90
_cell_angle_beta 90
_cell_angle_gamma 90
_cell_formula_units_Z 2
_cell_length_a 18.6420(4)
_cell_length_b 25.2812(4)
_cell_length_c 33.3107(6)
_cell_measurement_reflns_used 9786
_cell_measurement_temperature 100(2)
_cell_measurement_theta_max 69.0350
_cell_measurement_theta_min 3.9330
_cell_volume 15699.1(5)
_computing_cell_refinement 'CrysAlisPro 1.171.39.46 (Rigaku OD, 2018)'
_computing_data_collection 'CrysAlisPro 1.171.39.46 (Rigaku OD, 2018)'
_computing_data_reduction 'CrysAlisPro 1.171.39.46 (Rigaku OD, 2018)'
_computing_structure_refinement 'SHELXL-2018/3 (Sheldrick, 2018)'
_computing_structure_solution 'SHELXT 2018/2 (Sheldrick, 2018)'
_diffrn_ambient_environment N~2~
_diffrn_ambient_temperature 100(2)
_diffrn_detector 'CCD plate'
_diffrn_detector_area_resol_mean 10.4127
_diffrn_detector_type Atlas
_diffrn_measured_fraction_theta_full 0.962
_diffrn_measured_fraction_theta_max 0.962
_diffrn_measurement_details
;
List of Runs (angles in degrees, time in seconds):

  # Type    Start    End  Width  t~exp~   \w     \q     \k     \f   Frames
#--------------------------------------------------------------------------
  1  \w   -104.00 -79.00   1.00   35.00    --  -42.35 -57.00 -60.00   25
  2  \w    -63.00 -10.00   1.00   35.00    --  -42.35 -77.00 -90.00   53
  3  \w   -117.00 -19.00   1.00   35.00    --  -42.35 -38.00  90.00   98
  4  \w    -67.00 -11.00   1.00   35.00    --  -42.35 -77.00 150.00   56
  5  \w    -51.00 -10.00   1.00   35.00    --  -42.35 -77.00  60.00   41
  6  \w    -57.00 -13.00   1.00   35.00    --  -42.35 -77.00-150.00   44
  7  \w    -58.00 -14.00   1.00   35.00    --  -42.35 -57.00 -60.00   44
  8  \w    -95.00  -2.00   1.00   35.00    --  -42.35 125.00-180.00   93
  9  \w   -104.00 -70.00   1.00   35.00    --  -42.35 -77.00  60.00   34
 10  \w   -118.00 -84.00   1.00   35.00    --  -42.35 -77.00   0.00   34
 11  \w   -119.00 -71.00   1.00   35.00    --  -42.35 -77.00 -90.00   48
 12  \w    -43.00 -10.00   1.00   35.00    --  -42.35 -77.00   0.00   33
 13  \w      3.00  56.00   1.00   35.00    --   42.35 -99.00 120.00   53
 14  \w     24.00  85.00   1.00   35.00    --   42.35-125.00   0.00   61
 15  \w      3.00 112.00   1.00   35.00    --   42.35  19.00-120.00  109
 16  \w     18.00 109.00   1.00  140.00    --  100.87 -94.00  30.00   91
 17  \w     72.00 156.00   1.00  140.00    --  100.87  61.00 -90.00   84
 18  \w     71.00 125.00   1.00  140.00    --  100.87  65.00-142.43   54
 19  \w     72.00 172.00   1.00  140.00    --  100.87  61.00-180.00  100
 20  \w     74.00 149.00   1.00  140.00    --  100.87  61.00 150.00   75
 21  \w    120.00 169.00   1.00  140.00    --  100.87  73.00  42.89   49
 22  \w     69.00  95.00   1.00  140.00    --  100.87  73.00 -88.24   26
 23  \w     28.00  73.00   1.00  140.00    --  100.87 -45.00  30.00   45
;
_diffrn_measurement_device 'four-circle diffractometer'
_diffrn_measurement_device_type 'SuperNova, Dual, Cu at home/near, Atlas'
_diffrn_measurement_method '\w scans'
_diffrn_orient_matrix_type 'CrysAlisPro convention (1999,Acta A55,543-557)'
_diffrn_orient_matrix_UB_11 -0.0545309000
_diffrn_orient_matrix_UB_12 0.0219702000
_diffrn_orient_matrix_UB_13 -0.0304823000
_diffrn_orient_matrix_UB_21 0.0599778000
_diffrn_orient_matrix_UB_22 0.0048443000
_diffrn_orient_matrix_UB_23 -0.0316197000
_diffrn_orient_matrix_UB_31 -0.0159969000
_diffrn_orient_matrix_UB_32 -0.0566301000
_diffrn_orient_matrix_UB_33 -0.0145190000
_diffrn_radiation_monochromator mirror
_diffrn_radiation_probe x-ray
_diffrn_radiation_type CuK\a
_diffrn_radiation_wavelength 1.54184
_diffrn_reflns_av_R_equivalents 0.0770
_diffrn_reflns_av_unetI/netI 0.0490
_diffrn_reflns_Laue_measured_fraction_full 0.962
_diffrn_reflns_Laue_measured_fraction_max 0.962
_diffrn_reflns_limit_h_max 22
_diffrn_reflns_limit_h_min -20
_diffrn_reflns_limit_k_max 29
_diffrn_reflns_limit_k_min -27
_diffrn_reflns_limit_l_max 38
_diffrn_reflns_limit_l_min -39
_diffrn_reflns_number 58750
_diffrn_reflns_point_group_measured_fraction_full 0.962
_diffrn_reflns_point_group_measured_fraction_max 0.962
_diffrn_reflns_theta_full 67.491
_diffrn_reflns_theta_max 67.491
_diffrn_reflns_theta_min 3.497
_diffrn_source 'micro-focus sealed X-ray tube'
_diffrn_source_type 'SuperNova (Cu) X-ray Source'
_exptl_absorpt_coefficient_mu 1.664
_exptl_absorpt_correction_T_max 1.00000
_exptl_absorpt_correction_T_min 0.81102
_exptl_absorpt_correction_type multi-scan
_exptl_absorpt_process_details
;
CrysAlisPro 1.171.39.46 (Rigaku Oxford Diffraction, 2018)
Empirical absorption correction using spherical harmonics,
 implemented in SCALE3 ABSPACK scaling algorithm.
;
_exptl_crystal_colour blue
_exptl_crystal_density_diffrn 0.976
_exptl_crystal_description block
_exptl_crystal_F_000 4658
_exptl_crystal_size_max 0.20
_exptl_crystal_size_mid 0.20
_exptl_crystal_size_min 0.08
_refine_diff_density_max 1.040
_refine_diff_density_min -1.206
_refine_diff_density_rms 0.114
_refine_ls_extinction_method none
_refine_ls_goodness_of_fit_ref 1.209
_refine_ls_hydrogen_treatment constr
_refine_ls_matrix_type full
_refine_ls_number_parameters 368
_refine_ls_number_reflns 7346
_refine_ls_number_restraints 426
_refine_ls_restrained_S_all 1.209
_refine_ls_R_factor_all 0.1552
_refine_ls_R_factor_gt 0.1168
_refine_ls_shift/su_max 0.000
_refine_ls_shift/su_mean 0.000
_refine_ls_structure_factor_coef Fsqd
_refine_ls_weighting_details 'w=1/[\s^2^(Fo^2^)+(0.2000P)^2^] where P=(Fo^2^+2Fc^2^)/3'
_refine_ls_weighting_scheme calc
_refine_ls_wR_factor_gt 0.3273
_refine_ls_wR_factor_ref 0.3726
_reflns_Friedel_coverage 0.000
_reflns_number_gt 3745
_reflns_number_total 7346
_reflns_threshold_expression 'I > 2\s(I)'
_cod_data_source_file c9dt03044a2.cif
_cod_data_source_block UHM-63
_cod_depositor_comments 'Adding full bibliography for 7701221--7701232.cif.'
_cod_database_code 7701231
_shelx_shelxl_version_number 2018/3
_shelx_space_group_comment
;
The symmetry employed for this shelxl refinement is uniquely defined
by the following loop, which should always be used as a source of
symmetry information in preference to the above space-group names.
They are only intended as comments.
;
_cell_oxdiff_length_a 18.6453(5)
_cell_oxdiff_length_b 25.2819(4)
_cell_oxdiff_length_c 33.3039(8)
_cell_oxdiff_angle_alpha 89.9864(16)
_cell_oxdiff_angle_beta 89.970(2)
_cell_oxdiff_angle_gamma 89.9818(18)
_cell_oxdiff_volume 15699.0(6)
_cell_oxdiff_measurement_reflns_used 9786
_shelx_estimated_absorpt_t_min 0.732
_shelx_estimated_absorpt_t_max 0.878
_oxdiff_exptl_absorpt_empirical_full_min 0.705
_oxdiff_exptl_absorpt_empirical_full_max 1.412
_oxdiff_exptl_absorpt_empirical_details
;
Empirical correction (ABSPACK) includes:
- Absorption correction using spherical harmonics
- Frame scaling
;

loop_
_space_group_symop_operation_xyz
'x, y, z'
'-x, -y, z'
'-x, y, -z'
'x, -y, -z'
'x+1/2, y+1/2, z+1/2'
'-x+1/2, -y+1/2, z+1/2'
'-x+1/2, y+1/2, -z+1/2'
'x+1/2, -y+1/2, -z+1/2'
'-x, -y, -z'
'x, y, -z'
'x, -y, z'
'-x, y, z'
'-x+1/2, -y+1/2, -z+1/2'
'x+1/2, y+1/2, -z+1/2'
'x+1/2, -y+1/2, z+1/2'
'-x+1/2, y+1/2, z+1/2'

loop_
_atom_site_label
_atom_site_type_symbol
_atom_site_fract_x
_atom_site_fract_y
_atom_site_fract_z
_atom_site_U_iso_or_equiv
_atom_site_adp_type
_atom_site_occupancy
_atom_site_site_symmetry_order
_atom_site_calc_flag
_atom_site_refinement_flags_posn
_atom_site_refinement_flags_adp
_atom_site_refinement_flags_occupancy
_atom_site_disorder_assembly
_atom_site_disorder_group
O1 O 0.000000 0.000000 0.000000 0.106(4) Uiso 0.53(3) 8 d S . P . .
Cl1 Cl 0.000000 0.000000 0.000000 0.106(4) Uiso 0.47(3) 8 d S . P . .
O50 O 0.000000 0.1121(5) 0.000000 0.182(6) Uani 1 4 d S T P . .
O100 O 0.1587(3) 0.1467(2) 0.29989(18) 0.1246(19) Uani 1 1 d . . . . .
O200 O 0.000000 0.000000 0.2228(2) 0.113(4) Uani 1 4 d S T P . .
Cu1 Cu 0.21414(5) 0.21223(4) 0.26925(3) 0.0795(4) Uani 1 1 d . . . . .
Cu2 Cu 0.000000 0.000000 0.15133(6) 0.0973(7) Uani 1 4 d S T P . .
Cu3 Cu 0.000000 0.000000 0.07189(5) 0.0896(7) Uani 1 4 d S T P . .
P40A P 0.5197(3) 0.000000 0.24573(16) 0.101(3) Uani 0.5 2 d DS T P . .
O10A O 0.3091(3) 0.1832(2) 0.27828(14) 0.0957(14) Uani 1 1 d . . . . .
O11A O 0.3705(2) 0.2466(2) 0.24537(15) 0.0904(13) Uani 1 1 d . . . . .
O40A O 0.6001(6) 0.000000 0.2413(8) 0.234(13) Uani 0.5 2 d DS T P . .
C10A C 0.500000 0.1018(3) 0.3009(3) 0.090(2) Uani 1 2 d DS T P . .
C11A C 0.4355(3) 0.1280(3) 0.2935(2) 0.0890(18) Uani 1 1 d D . . . .
H11A H 0.391257 0.111667 0.300337 0.107 Uiso 1 1 calc R U . . .
C12A C 0.4358(3) 0.1775(3) 0.27613(19) 0.0814(16) Uani 1 1 d D . . . .
C13A C 0.500000 0.2022(3) 0.2675(2) 0.077(2) Uani 1 2 d DS T P . .
H13A H 0.500000 0.236352 0.255580 0.092 Uiso 1 2 calc R U P . .
C14A C 0.3673(4) 0.2054(3) 0.2659(2) 0.0857(17) Uani 1 1 d . . . . .
C20A C 0.500000 0.000000 0.2993(3) 0.086(3) Uani 1 4 d DS T P . .
C21A C 0.500000 0.0474(3) 0.3201(3) 0.103(3) Uani 1 2 d DS T P . .
C22A C 0.500000 0.0473(3) 0.3612(3) 0.245(13) Uani 1 2 d DS T P . .
H22A H 0.500000 0.079807 0.375460 0.294 Uiso 1 2 calc R U P . .
C23A C 0.500000 0.000000 0.3820(5) 0.40(4) Uani 1 4 d DS T P . .
H23A H 0.500000 0.000000 0.410530 0.481 Uiso 1 4 calc R U P . .
C40A C 0.4711(9) 0.0514(4) 0.2210(4) 0.134(7) Uani 0.5 1 d DG . P A .
C41A C 0.3976(8) 0.0590(6) 0.2166(5) 0.193(10) Uani 0.5 1 d G . P . .
H41A H 0.364872 0.037069 0.230717 0.231 Uiso 0.5 1 calc R U P . .
C42A C 0.3722(8) 0.0988(7) 0.1916(6) 0.235(13) Uani 0.5 1 d G . P A .
H42A H 0.321994 0.104027 0.188570 0.282 Uiso 0.5 1 calc R U P . .
C43A C 0.4201(13) 0.1309(5) 0.1709(4) 0.222(12) Uani 0.5 1 d G . P . .
H43A H 0.402718 0.158127 0.153814 0.266 Uiso 0.5 1 calc R U P A .
C44A C 0.4935(12) 0.1233(6) 0.1753(5) 0.243(12) Uani 0.5 1 d G . P A -1
H44A H 0.526319 0.145270 0.161206 0.291 Uiso 0.5 1 calc R U P A -1
C45A C 0.5190(7) 0.0835(7) 0.2004(5) 0.202(10) Uani 0.5 1 d G . P . .
H45A H 0.569199 0.078312 0.203354 0.242 Uiso 0.5 1 calc R U P A .
P40B P 0.1613(4) 0.2050(3) 0.000000 0.200(3) Uani 1 2 d DS T P . .
O10B O 0.2751(3) 0.2426(2) 0.18255(14) 0.0996(15) Uani 1 1 d . . . . .
O11B O 0.2132(3) 0.1823(2) 0.21571(15) 0.0968(14) Uani 1 1 d . . . . .
O12B O 0.0740(3) 0.05364(19) 0.14408(14) 0.1085(16) Uani 1 1 d . . . . .
O13B O 0.0716(4) 0.0537(2) 0.07672(15) 0.147(3) Uani 1 1 d . . . . .
O40B O 0.0985(6) 0.1684(6) 0.000000 0.230(6) Uani 1 2 d DS T P . .
C10B C 0.2434(7) 0.1607(5) 0.0744(3) 0.152(4) Uani 1 1 d . . . . .
C11B C 0.2598(5) 0.1870(4) 0.1112(2) 0.125(3) Uani 1 1 d . . . . .
H11B H 0.296226 0.213331 0.111443 0.150 Uiso 1 1 calc R U . . .
C12B C 0.2247(4) 0.1754(3) 0.1458(2) 0.099(2) Uani 1 1 d . . . . .
C13B C 0.1721(5) 0.1354(3) 0.1452(2) 0.109(2) Uani 1 1 d . . . . .
H13B H 0.149601 0.125122 0.169573 0.131 Uiso 1 1 calc R U . . .
C14B C 0.1523(6) 0.1104(3) 0.1093(2) 0.118(3) Uani 1 1 d . . . . .
C15B C 0.1884(6) 0.1228(4) 0.0747(3) 0.143(4) Uani 1 1 d . . . . .
H15B H 0.175930 0.105394 0.050361 0.172 Uiso 1 1 calc R U . . .
C16B C 0.2398(4) 0.2019(3) 0.1841(2) 0.0909(19) Uani 1 1 d . . . . .
C17B C 0.0954(6) 0.0700(3) 0.1096(2) 0.116(3) Uani 1 1 d . . . . .
C20B C 0.2489(5) 0.1748(4) 0.000000 0.117(4) Uani 1 2 d DS T P . .
C21B C 0.2846(5) 0.1700(4) 0.03649(19) 0.178(5) Uani 1 1 d D . . . .
C22B C 0.3590(6) 0.1600(10) 0.0366(2) 0.329(14) Uani 1 1 d D . . . .
H22B H 0.383932 0.155022 0.061214 0.395 Uiso 1 1 calc R U . . .
C23B C 0.3953(8) 0.1577(18) 0.000000 0.50(4) Uani 1 2 d DS T P . .
H23B H 0.446047 0.154391 0.000000 0.599 Uiso 1 2 calc R U P . .
C40B C 0.1636(10) 0.2501(4) 0.0424(3) 0.258(8) Uani 1 1 d DG U . . .
C41B C 0.1054(8) 0.2478(5) 0.0683(5) 0.296(10) Uani 1 1 d G U . . .
H41B H 0.066215 0.225024 0.062584 0.356 Uiso 1 1 calc R U . . .
C42B C 0.1044(7) 0.2790(6) 0.1027(4) 0.418(10) Uani 1 1 d G U . . .
H42B H 0.064549 0.277400 0.120495 0.501 Uiso 1 1 calc R U . . .
C43B C 0.1617(9) 0.3123(5) 0.1112(3) 0.276(9) Uani 1 1 d G U . . .
H43B H 0.160994 0.333613 0.134686 0.331 Uiso 1 1 calc R U . . .
C44B C 0.2199(8) 0.3146(5) 0.0852(4) 0.313(10) Uani 1 1 d G U . . .
H44B H 0.259105 0.337450 0.090966 0.375 Uiso 1 1 calc R U . . .
C45B C 0.2209(8) 0.2835(6) 0.0508(3) 0.248(8) Uani 1 1 d G U . . .
H45B H 0.260772 0.285074 0.033054 0.297 Uiso 1 1 calc R U . . .
C60 C 0.235(5) 0.000000 0.0375(6) 0.50(9) Uani 0.234(15) 2 d DS TU P . .
H60A H 0.204626 0.000000 0.061464 0.757 Uiso 0.234(15) 2 calc R U P . .
H60B H 0.265504 -0.031651 0.037583 0.757 Uiso 0.117(8) 1 calc R U P . .
H60C H 0.265504 0.031651 0.037583 0.757 Uiso 0.117(8) 1 calc R U P . .
N60 N 0.188(4) 0.000000 0.000000 0.14(2) Uani 0.234(15) 4 d DS TU P . .
H60D H 0.159535 0.029153 0.000000 0.164 Uiso 0.117(8) 2 calc R U P . .
H60E H 0.159535 -0.029153 0.000000 0.164 Uiso 0.117(8) 2 calc R U P . .

loop_
_atom_site_aniso_label
_atom_site_aniso_U_11
_atom_site_aniso_U_22
_atom_site_aniso_U_33
_atom_site_aniso_U_23
_atom_site_aniso_U_13
_atom_site_aniso_U_12
O50 0.231(17) 0.096(10) 0.218(17) 0.000 0.000 0.000
O100 0.124(4) 0.114(4) 0.135(4) 0.026(3) 0.021(4) -0.013(3)
O200 0.222(13) 0.068(6) 0.049(4) 0.000 0.000 0.000
Cu1 0.0762(7) 0.0786(8) 0.0838(7) 0.0049(4) -0.0053(4) -0.0120(4)
Cu2 0.161(2) 0.0607(13) 0.0697(11) 0.000 0.000 0.000
Cu3 0.1484(19) 0.0528(11) 0.0676(11) 0.000 0.000 0.000
P40A 0.117(8) 0.085(3) 0.101(3) 0.000 0.019(3) 0.000
O10A 0.078(3) 0.109(4) 0.101(3) 0.019(3) -0.007(2) -0.006(3)
O11A 0.075(3) 0.092(3) 0.105(3) 0.012(2) -0.005(2) -0.010(2)
O40A 0.140(11) 0.37(4) 0.19(2) 0.000 0.058(14) 0.000
C10A 0.102(6) 0.067(5) 0.102(6) -0.011(4) 0.000 0.000
C11A 0.090(4) 0.078(4) 0.099(5) 0.000(3) -0.006(4) 0.001(3)
C12A 0.076(4) 0.077(4) 0.091(4) -0.011(3) -0.001(3) -0.002(3)
C13A 0.078(5) 0.067(6) 0.086(6) -0.006(4) 0.000 0.000
C14A 0.078(4) 0.089(5) 0.090(5) -0.007(3) 0.002(3) 0.000(3)
C20A 0.079(8) 0.069(7) 0.110(9) 0.000 0.000 0.000
C21A 0.138(9) 0.063(5) 0.108(6) -0.001(4) 0.000 0.000
C22A 0.56(4) 0.068(8) 0.105(7) -0.002(6) 0.000 0.000
C23A 1.03(12) 0.078(12) 0.098(14) 0.000 0.000 0.000
C40A 0.235(18) 0.060(9) 0.108(10) -0.007(6) -0.013(11) 0.013(10)
C41A 0.244(19) 0.110(17) 0.22(3) 0.002(14) 0.00(2) 0.060(16)
C42A 0.28(2) 0.22(3) 0.21(3) 0.04(2) 0.00(2) 0.11(2)
C43A 0.34(3) 0.18(2) 0.15(2) 0.001(16) -0.06(2) 0.04(2)
C44A 0.32(2) 0.23(2) 0.17(2) 0.076(16) 0.00(5) 0.04(4)
C45A 0.28(2) 0.115(15) 0.21(2) 0.044(12) 0.05(2) 0.031(18)
P40B 0.217(6) 0.277(8) 0.107(3) 0.000 0.000 0.065(5)
O10B 0.110(4) 0.104(4) 0.084(3) 0.005(3) -0.007(2) -0.021(3)
O11B 0.114(4) 0.089(4) 0.088(3) -0.003(2) -0.016(2) -0.013(3)
O12B 0.165(5) 0.083(3) 0.077(3) -0.007(2) -0.012(3) -0.011(3)
O13B 0.243(7) 0.125(5) 0.072(3) 0.003(3) -0.021(4) -0.066(5)
O40B 0.134(8) 0.40(2) 0.157(10) 0.000 0.000 0.033(9)
C10B 0.202(10) 0.161(9) 0.094(5) -0.011(5) 0.000(6) -0.070(8)
C11B 0.149(7) 0.136(7) 0.089(5) 0.005(4) -0.014(5) -0.043(6)
C12B 0.126(6) 0.092(5) 0.079(4) 0.008(3) -0.017(4) -0.016(4)
C13B 0.148(7) 0.097(6) 0.083(4) 0.000(4) -0.015(4) -0.015(5)
C14B 0.187(8) 0.089(5) 0.079(4) -0.002(4) -0.016(4) -0.034(5)
C15B 0.216(10) 0.125(8) 0.088(5) -0.006(5) -0.003(5) -0.062(7)
C16B 0.094(5) 0.087(5) 0.092(4) 0.009(3) -0.023(4) -0.003(4)
C17B 0.178(8) 0.083(5) 0.088(4) -0.010(4) -0.007(5) -0.019(5)
C20B 0.153(9) 0.112(9) 0.088(6) 0.000 0.000 -0.015(8)
C21B 0.169(8) 0.270(16) 0.094(5) 0.005(7) -0.009(5) -0.077(10)
C22B 0.179(10) 0.69(4) 0.116(10) -0.029(17) -0.017(8) 0.027(19)
C23B 0.166(18) 1.19(11) 0.143(15) 0.000 0.000 -0.11(4)
C40B 0.32(2) 0.286(18) 0.171(12) 0.001(11) -0.074(11) 0.117(14)
C41B 0.33(2) 0.27(2) 0.29(2) -0.029(14) 0.005(15) 0.114(15)
C42B 0.34(2) 0.36(2) 0.550 -0.247(17) -0.170 0.172(16)
C43B 0.38(2) 0.31(2) 0.140(12) -0.009(12) -0.011(11) 0.106(16)
C44B 0.47(2) 0.34(2) 0.128(11) -0.028(13) 0.024(14) 0.104(17)
C45B 0.346(19) 0.280(19) 0.117(9) 0.011(10) -0.032(11) 0.078(14)
C60 0.58(12) 0.57(13) 0.37(8) 0.000 -0.27(8) 0.000
N60 0.22(5) 0.05(3) 0.14(4) 0.000 0.000 0.000

loop_
_atom_type_symbol
_atom_type_description
_atom_type_scat_dispersion_real
_atom_type_scat_dispersion_imag
_atom_type_scat_source
C C 0.0181 0.0091 'International Tables Vol C Tables 4.2.6.8 and 6.1.1.4'
H H 0.0000 0.0000 'International Tables Vol C Tables 4.2.6.8 and 6.1.1.4'
O O 0.0492 0.0322 'International Tables Vol C Tables 4.2.6.8 and 6.1.1.4'
P P 0.2955 0.4335 'International Tables Vol C Tables 4.2.6.8 and 6.1.1.4'
Cu Cu -1.9646 0.5888 'International Tables Vol C Tables 4.2.6.8 and 6.1.1.4'
Cl Cl 0.3639 0.7018 'International Tables Vol C Tables 4.2.6.8 and 6.1.1.4'
N N 0.0311 0.0180 'International Tables Vol C Tables 4.2.6.8 and 6.1.1.4'

loop_
_geom_angle_atom_site_label_1
_geom_angle_atom_site_label_2
_geom_angle_atom_site_label_3
_geom_angle
_geom_angle_site_symmetry_1
_geom_angle_site_symmetry_3
Cu3 O1 Cu3 180.0 9 .
O11B Cu1 O10A 90.2(2) . .
O11B Cu1 O11A 88.3(2) . 13
O10A Cu1 O11A 168.0(2) . 13
O11B Cu1 O10B 166.5(2) . 13
O10A Cu1 O10B 90.0(2) . 13
O11A Cu1 O10B 88.7(2) 13 13
O11B Cu1 O100 97.4(2) . .
O10A Cu1 O100 94.1(2) . .
O11A Cu1 O100 97.9(2) 13 .
O10B Cu1 O100 96.0(2) 13 .
O11B Cu1 Cu1 80.87(15) . 13
O10A Cu1 Cu1 83.58(15) . 13
O11A Cu1 Cu1 84.45(14) 13 13
O10B Cu1 Cu1 85.77(15) 13 13
O100 Cu1 Cu1 177.04(17) . 13
O12B Cu2 O12B 88.1(3) 2 12
O12B Cu2 O12B 90.1(3) 2 11
O12B Cu2 O12B 165.8(3) 12 11
O12B Cu2 O12B 165.8(3) 2 .
O12B Cu2 O12B 90.1(3) 12 .
O12B Cu2 O12B 88.1(3) 11 .
O12B Cu2 O200 97.12(15) 2 .
O12B Cu2 O200 97.12(15) 12 .
O12B Cu2 O200 97.12(15) 11 .
O12B Cu2 O200 97.12(15) . .
O12B Cu2 Cu3 82.88(15) 2 .
O12B Cu2 Cu3 82.88(15) 12 .
O12B Cu2 Cu3 82.88(15) 11 .
O12B Cu2 Cu3 82.88(15) . .
O200 Cu2 Cu3 180.0 . .
O13B Cu3 O13B 170.3(3) . 2
O13B Cu3 O13B 88.6(5) . 12
O13B Cu3 O13B 90.5(5) 2 12
O13B Cu3 O13B 90.5(5) . 11
O13B Cu3 O13B 88.6(5) 2 11
O13B Cu3 O13B 170.3(3) 12 11
O13B Cu3 O1 94.83(16) . .
O13B Cu3 O1 94.83(16) 2 .
O13B Cu3 O1 94.83(16) 12 .
O13B Cu3 O1 94.83(16) 11 .
O13B Cu3 Cu2 85.17(16) . .
O13B Cu3 Cu2 85.17(16) 2 .
O13B Cu3 Cu2 85.17(16) 12 .
O13B Cu3 Cu2 85.17(16) 11 .
O1 Cu3 Cu2 180.0 . .
O40A P40A C40A 117.4(9) . .
O40A P40A C20A 107.3(11) . .
C40A P40A C20A 110.4(5) . .
O40A P40A C41A 46.2(9) . 12_655
C40A P40A C41A 71.4(13) . 12_655
C20A P40A C41A 122.4(9) . 12_655
O40A P40A C41A 46.2(14) . 2_655
C40A P40A C41A 127.1(14) . 2_655
C20A P40A C41A 122.4(10) . 2_655
C41A P40A C41A 78.7(19) 12_655 2_655
C14A O10A Cu1 123.6(5) . .
C14A O11A Cu1 122.9(5) . 13
P40A O40A H41A 124.9(19) . 12_655
C11A C10A C11A 119.0(8) 12_655 .
C11A C10A C21A 120.4(4) 12_655 .
C11A C10A C21A 120.4(4) . .
C12A C11A C10A 120.2(5) . .
C12A C11A H11A 119.9 . .
C10A C11A H11A 119.9 . .
C11A C12A C13A 120.1(5) . .
C11A C12A C14A 121.3(5) . .
C13A C12A C14A 118.6(6) . .
C12A C13A C12A 120.2(8) . 12_655
C12A C13A H13A 119.9 . .
C12A C13A H13A 119.9 12_655 .
O11A C14A O10A 125.4(7) . .
O11A C14A C12A 118.5(6) . .
O10A C14A C12A 116.1(6) . .
C21A C20A C21A 119.8(9) . 2_655
C21A C20A P40A 119.4(4) . .
C21A C20A P40A 119.4(4) 2_655 .
C22A C21A C20A 120.0(6) . .
C22A C21A C10A 115.1(7) . .
C20A C21A C10A 124.9(8) . .
C21A C22A C23A 120.2(7) . .
C21A C22A H22A 119.9 . .
C23A C22A H22A 119.9 . .
C22A C23A C22A 119.8(12) 2_655 .
C22A C23A H23A 120.1 2_655 .
C22A C23A H23A 120.1 . .
C41A C40A C45A 120.0 . .
C41A C40A P40A 130.5(11) . .
C45A C40A P40A 109.1(11) . .
C41A C40A H45A 40.1(10) . 12_655
C45A C40A H45A 79.9(10) . 12_655
P40A C40A H45A 168.4(15) . 12_655
C42A C41A C40A 120.0 . .
C42A C41A P40A 158.3(7) . 2_655
C40A C41A P40A 39.1(7) . 2_655
C42A C41A H41A 120.0 . .
C40A C41A H41A 120.0 . .
P40A C41A H41A 81.2 2_655 .
C42A C41A H45A 63.2(13) . 12_655
C40A C41A H45A 56.8(13) . 12_655
P40A C41A H45A 95.5(17) 2_655 12_655
H41A C41A H45A 176.5 . 12_655
C43A C42A C41A 120.0 . .
C43A C42A H42A 120.0 . .
C41A C42A H42A 120.0 . .
C43A C42A H45A 80.7(6) . 12_655
C41A C42A H45A 39.3(6) . 12_655
H42A C42A H45A 159.3 . 12_655
C42A C43A C44A 120.0 . .
C42A C43A H43A 120.0 . .
C44A C43A H43A 120.0 . .
C42A C43A H44A 156.0(13) . 12_655
C44A C43A H44A 36.0(13) . 12_655
H43A C43A H44A 84.0 . 12_655
C45A C44A C43A 120.0 . .
C45A C44A H44A 120.0 . .
C43A C44A H44A 120.0 . .
C45A C44A H44A 173(4) . 12_655
C43A C44A H44A 53(4) . 12_655
H44A C44A H44A 67.0 . 12_655
C44A C45A C40A 120.0 . .
C44A C45A H45A 120.0 . .
C40A C45A H45A 120.0 . .
O40B P40B C20B 116.7(8) . .
O40B P40B C40B 114.1(8) . 10
C20B P40B C40B 104.2(6) . 10
O40B P40B C40B 114.1(8) . .
C20B P40B C40B 104.2(6) . .
C40B P40B C40B 102.0(9) 10 .
C16B O10B Cu1 120.3(5) . 13
C16B O11B Cu1 127.6(5) . .
C17B O12B Cu2 123.7(5) . .
C17B O13B Cu3 123.8(6) . .
C15B C10B C11B 118.1(9) . .
C15B C10B C21B 119.1(8) . .
C11B C10B C21B 122.7(9) . .
C12B C11B C10B 121.6(9) . .
C12B C11B H11B 119.2 . .
C10B C11B H11B 119.2 . .
C11B C12B C13B 118.6(7) . .
C11B C12B C16B 123.1(8) . .
C13B C12B C16B 118.2(7) . .
C14B C13B C12B 121.3(8) . .
C14B C13B H13B 119.4 . .
C12B C13B H13B 119.4 . .
C15B C14B C13B 119.1(8) . .
C15B C14B C17B 121.1(7) . .
C13B C14B C17B 119.8(8) . .
C14B C15B C10B 121.2(8) . .
C14B C15B H15B 119.4 . .
C10B C15B H15B 119.4 . .
O10B C16B O11B 125.2(7) . .
O10B C16B C12B 116.7(7) . .
O11B C16B C12B 118.0(7) . .
O13B C17B O12B 124.5(9) . .
O13B C17B C14B 118.6(8) . .
O12B C17B C14B 116.9(7) . .
C21B C20B C21B 121.8(9) . 10
C21B C20B P40B 118.1(5) . .
C21B C20B P40B 118.1(5) 10 .
C20B C21B C22B 119.3(6) . .
C20B C21B C10B 120.4(8) . .
C22B C21B C10B 118.2(8) . .
C23B C22B C21B 118.8(7) . .
C23B C22B H22B 120.6 . .
C21B C22B H22B 120.6 . .
C22B C23B C22B 121.8(11) 10 .
C22B C23B H23B 119.1 10 .
C22B C23B H23B 119.1 . .
C41B C40B C45B 120.0 . .
C41B C40B P40B 116.1(12) . .
C45B C40B P40B 123.9(12) . .
C40B C41B C42B 120.0 . .
C40B C41B H41B 120.0 . .
C42B C41B H41B 120.0 . .
C41B C42B C43B 120.0 . .
C41B C42B H42B 120.0 . .
C43B C42B H42B 120.0 . .
C42B C43B C44B 120.0 . .
C42B C43B H43B 120.0 . .
C44B C43B H43B 120.0 . .
C45B C44B C43B 120.0 . .
C45B C44B H44B 120.0 . .
C43B C44B H44B 120.0 . .
C44B C45B C40B 120.0 . .
C44B C45B H45B 120.0 . .
C40B C45B H45B 120.0 . .
N60 C60 H60A 109.5 . .
N60 C60 H60B 109.5 . .
H60A C60 H60B 109.5 . .
N60 C60 H60C 109.5 . .
H60A C60 H60C 109.5 . .
H60B C60 H60C 109.5 . .
C60 N60 C60 110(3) . 4
C60 N60 H60D 109.7 . .
C60 N60 H60D 109.7 4 .
C60 N60 H60E 109.7 . .
C60 N60 H60E 109.7 4 .
H60D N60 H60E 108.2 . .

loop_
_geom_bond_atom_site_label_1
_geom_bond_atom_site_label_2
_geom_bond_distance
_geom_bond_site_symmetry_2
O1 Cu3 2.3947(17) 9
O1 Cu3 2.3948(17) .
O100 Cu1 2.204(5) .
O200 Cu2 2.382(8) .
Cu1 O11B 1.937(5) .
Cu1 O10A 1.940(5) .
Cu1 O11A 1.952(5) 13
Cu1 O10B 1.980(5) 13
Cu1 Cu1 2.6607(18) 13
Cu2 O12B 1.950(5) 2
Cu2 O12B 1.950(5) 12
Cu2 O12B 1.950(5) 11
Cu2 O12B 1.950(5) .
Cu2 Cu3 2.646(3) .
Cu3 O13B 1.911(6) .
Cu3 O13B 1.911(6) 2
Cu3 O13B 1.911(6) 12
Cu3 O13B 1.911(6) 11
P40A O40A 1.506(10) .
P40A C40A 1.786(8) .
P40A C20A 1.822(8) .
P40A C41A 2.35(2) 12_655
P40A C41A 2.354(19) 2_655
O10A C14A 1.290(8) .
O11A C14A 1.248(8) .
O40A H41A 1.19(3) 12_655
C10A C11A 1.396(7) 12_655
C10A C11A 1.396(7) .
C10A C21A 1.517(12) .
C11A C12A 1.378(8) .
C11A H11A 0.9500 .
C12A C13A 1.381(7) .
C12A C14A 1.497(9) .
C13A H13A 0.9500 .
C20A C21A 1.384(9) .
C20A C21A 1.384(9) 2_655
C21A C22A 1.368(13) .
C22A C23A 1.381(11) .
C22A H22A 0.9500 .
C23A H23A 0.9500 .
C40A C41A 1.3900 .
C40A C45A 1.3900 .
C40A H45A 1.171(17) 12_655
C41A C42A 1.3900 .
C41A H41A 0.9500 .
C41A H45A 0.903(19) 12_655
C42A C43A 1.3900 .
C42A H42A 0.9500 .
C42A H45A 1.27(2) 12_655
C43A C44A 1.3900 .
C43A H43A 0.9500 .
C43A H44A 1.11(5) 12_655
C44A C45A 1.3900 .
C44A H44A 0.9500 .
C44A H44A 0.82(3) 12_655
C45A H45A 0.9500 .
P40B O40B 1.494(9) .
P40B C20B 1.801(8) .
P40B C40B 1.816(7) 10
P40B C40B 1.816(7) .
O10B C16B 1.224(8) .
O11B C16B 1.264(9) .
O12B C17B 1.284(9) .
O13B C17B 1.251(8) .
C10B C15B 1.403(12) .
C10B C11B 1.427(12) .
C10B C21B 1.497(12) .
C11B C12B 1.358(11) .
C11B H11B 0.9500 .
C12B C13B 1.409(10) .
C12B C16B 1.470(10) .
C13B C14B 1.400(10) .
C13B H13B 0.9500 .
C14B C15B 1.374(11) .
C14B C17B 1.472(12) .
C15B H15B 0.9500 .
C20B C21B 1.391(7) .
C20B C21B 1.391(7) 10
C21B C22B 1.409(9) .
C22B C23B 1.397(8) .
C22B H22B 0.9500 .
C23B H23B 0.9500 .
C40B C41B 1.3900 .
C40B C45B 1.3900 .
C41B C42B 1.3900 .
C41B H41B 0.9500 .
C42B C43B 1.3900 .
C42B H42B 0.9500 .
C43B C44B 1.3900 .
C43B H43B 0.9500 .
C44B C45B 1.3900 .
C44B H44B 0.9500 .
C45B H45B 0.9500 .
C60 N60 1.53(2) .
C60 H60A 0.9800 .
C60 H60B 0.9800 .
C60 H60C 0.9800 .
N60 H60D 0.9100 .
N60 H60E 0.9100 .
